data_7038674
loop_
_publ_author_name
'Delgado, Esther'
'G\'omez-Garc\'ia, Carlos J'
'Hern\'andez, Diego'
'Hern\'andez, Elisa'
'Mart\'in, Avelino'
'Zamora, F\'elix'

_publ_section_title
;
 Unprecedented layered coordination polymers of dithiolene group 10
 metals: magnetic and electrical properties.
;
_journal_issue 15
_journal_name_full 'Dalton transactions (Cambridge, England : 2003)'
_journal_page_first 6696
_journal_page_last 6701
_journal_paper_doi 10.1039/c6dt00464d
_journal_volume 45
_journal_year 2016
_chemical_formula_moiety 'C24 H32 Cl4 K2 O5 Pd S4'
_chemical_formula_sum 'C24 H32 Cl4 K2 O5 Pd S4'
_chemical_formula_weight 855.13
_chemical_name_systematic
;
 ?
;
_space_group_IT_number 15
_symmetry_cell_setting monoclinic
_symmetry_Int_Tables_number 15
_symmetry_space_group_name_Hall '-C 2yc'
_symmetry_space_group_name_H-M 'C 1 2/c 1'
_atom_sites_solution_hydrogens geom
_audit_conform_dict_location ftp://ftp.iucr.org/pub/cif_core.dic
_audit_conform_dict_name cif_core.dic
_audit_conform_dict_version 2.4.3
_audit_creation_date 2014-07-10T12:31:53-00:00
_audit_creation_method 'WinGX routine CIF_UPDATE'
_audit_update_record
;
2016-01-27 deposited with the CCDC.
2016-03-02 downloaded from the CCDC.
;
_cell_angle_alpha 90
_cell_angle_beta 97.273(14)
_cell_angle_gamma 90
_cell_formula_units_Z 4
_cell_length_a 9.064(3)
_cell_length_b 14.446(5)
_cell_length_c 26.473(4)
_cell_measurement_reflns_used 1356
_cell_measurement_temperature 200(2)
_cell_measurement_theta_max 20
_cell_measurement_theta_min 3
_cell_measurement_wavelength 0.71073
_cell_volume 3438.4(17)
_computing_cell_refinement 'Dirax/lsq (Duisenberg & Schreurs, 1989-2000)'
_computing_data_collection 'Collect (Bruker AXS BV, 1997-2004)'
_computing_data_reduction 'EvalCCD (Duisenberg & Schreurs 1990-2000)'
_computing_molecular_graphics 'DIAMOND (Brandenburg, 2006)'
_computing_publication_material 'WinGX publication routines (Farrugia, 2012)'
_computing_structure_refinement 'SHELXL-2014 (Sheldrick, 2014)'
_computing_structure_solution 'SHELXS-2014 (Sheldrick, 2014)'
_diffrn_ambient_temperature 200(2)
_diffrn_detector 'CCD plate'
_diffrn_detector_area_resol_mean 9
_diffrn_measured_fraction_theta_full 0.997
_diffrn_measured_fraction_theta_max 0.974
_diffrn_measurement_device '95mm CCD camera on \k-goniostat'
_diffrn_measurement_device_type KappaCCD
_diffrn_measurement_method 'CCD rotation images, thick slices'
_diffrn_orient_matrix_UB_11 0.01
_diffrn_orient_matrix_UB_12 0
_diffrn_orient_matrix_UB_13 0
_diffrn_orient_matrix_UB_21 0
_diffrn_orient_matrix_UB_22 0.01
_diffrn_orient_matrix_UB_23 0
_diffrn_orient_matrix_UB_31 0
_diffrn_orient_matrix_UB_32 0
_diffrn_orient_matrix_UB_33 0.01
_diffrn_radiation_monochromator 'horizonally mounted graphite crystal'
_diffrn_radiation_probe x-ray
_diffrn_radiation_type MoK\a
_diffrn_radiation_wavelength 0.71073
_diffrn_reflns_av_R_equivalents 0.1442
_diffrn_reflns_av_unetI/netI 0.1408
_diffrn_reflns_Laue_measured_fraction_full 0.997
_diffrn_reflns_Laue_measured_fraction_max 0.974
_diffrn_reflns_limit_h_max 11
_diffrn_reflns_limit_h_min -11
_diffrn_reflns_limit_k_max 18
_diffrn_reflns_limit_k_min -18
_diffrn_reflns_limit_l_max 34
_diffrn_reflns_limit_l_min -12
_diffrn_reflns_number 35756
_diffrn_reflns_point_group_measured_fraction_full 0.997
_diffrn_reflns_point_group_measured_fraction_max 0.974
_diffrn_reflns_theta_full 25
_diffrn_reflns_theta_max 27.744
_diffrn_reflns_theta_min 3.103
_diffrn_source 'Enraf Nonius FR590'
_exptl_absorpt_coefficient_mu 1.365
_exptl_absorpt_correction_T_max 1.186
_exptl_absorpt_correction_T_min 0.908
_exptl_absorpt_correction_type multi-scan
_exptl_absorpt_process_details
;
 R.H. Blessing, Acta Cryst. (1995), A51, 33-38
;
_exptl_crystal_density_diffrn 1.652
_exptl_crystal_density_method 'not measured'
_exptl_crystal_F_000 1728
_exptl_crystal_size_max 0.1
_exptl_crystal_size_mid 0.1
_exptl_crystal_size_min 0.1
_refine_diff_density_max 1.693
_refine_diff_density_min -0.995
_refine_diff_density_rms 0.173
_refine_ls_extinction_method none
_refine_ls_goodness_of_fit_ref 1.045
_refine_ls_hydrogen_treatment constr
_refine_ls_matrix_type full
_refine_ls_number_constraints 0
_refine_ls_number_parameters 178
_refine_ls_number_reflns 3939
_refine_ls_number_restraints 40
_refine_ls_restrained_S_all 1.046
_refine_ls_R_factor_all 0.1728
_refine_ls_R_factor_gt 0.0952
_refine_ls_shift/su_max 0
_refine_ls_shift/su_mean 0
_refine_ls_structure_factor_coef Fsqd
_refine_ls_weighting_details 'w=1/[\s^2^(Fo^2^)+(0.1149P)^2^+30.0000P] where P=(Fo^2^+2Fc^2^)/3'
_refine_ls_weighting_scheme calc
_refine_ls_wR_factor_gt 0.2412
_refine_ls_wR_factor_ref 0.2691
_reflns_number_gt 2121
_reflns_number_total 3939
_reflns_threshold_expression 'I > 2\s(I)'
_cod_data_source_file c6dt00464d2.cif
_cod_data_source_block DH72_3_KPd
_cod_depositor_comments 'Adding full bibliography for 7038673--7038676.cif.'
_cod_original_cell_volume 3438.5(19)
_cod_original_sg_symbol_H-M 'C 2/c'
_cod_database_code 7038674

loop_
_symmetry_equiv_pos_as_xyz
'x, y, z'
'-x, y, -z+1/2'
'x+1/2, y+1/2, z'
'-x+1/2, y+1/2, -z+1/2'
'-x, -y, -z'
'x, -y, z-1/2'
'-x+1/2, -y+1/2, -z'
'x+1/2, -y+1/2, z-1/2'

loop_
_atom_site_label
_atom_site_type_symbol
_atom_site_fract_x
_atom_site_fract_y
_atom_site_fract_z
_atom_site_U_iso_or_equiv
_atom_site_adp_type
_atom_site_occupancy
_atom_site_calc_flag
C1 C 0.5603(10) 0.9367(8) 0.3686(4) 0.039(2) Uani 1 d
C2 C 0.5875(13) 0.9819(8) 0.4146(4) 0.052(3) Uani 1 d
C3 C 0.6126(14) 0.9355(9) 0.4603(4) 0.060(3) Uani 1 d
H3 H 0.6252 0.9681 0.4917 0.072 Uiso 1 calc
C4 C 0.6190(13) 0.8396(9) 0.4590(4) 0.056(3) Uani 1 d
H4 H 0.6425 0.806 0.4899 0.067 Uiso 1 calc
C5 C 0.5921(12) 0.7935(8) 0.4145(4) 0.046(3) Uani 1 d
C6 C 0.5640(11) 0.8382(8) 0.3672(4) 0.045(3) Uani 1 d
C51 C -0.0271(19) 0.9400(14) 0.4121(7) 0.115(6) Uani 1 d
H51A H -0.1156 0.9236 0.388 0.138 Uiso 1 calc
H51B H -0.0467 0.9985 0.4297 0.138 Uiso 1 calc
C52 C 0.013(3) 0.8657(18) 0.4485(9) 0.167(8) Uani 1 d
H52A H -0.0145 0.884 0.4822 0.201 Uiso 1 calc
H52B H -0.0451 0.8096 0.4373 0.201 Uiso 1 calc
C53 C 0.160(3) 0.8452(15) 0.4533(8) 0.127(6) Uani 1 d
H53A H 0.1759 0.7774 0.4538 0.152 Uiso 1 calc
H53B H 0.2124 0.872 0.4851 0.152 Uiso 1 calc
C54 C 0.2134(19) 0.8860(15) 0.4094(8) 0.117(6) Uani 1 d
H54A H 0.307 0.9203 0.4195 0.141 Uiso 1 calc
H54B H 0.2325 0.8374 0.3846 0.141 Uiso 1 calc
O1 O -0.1467(10) 1.0847(6) 0.2954(3) 0.074(3) Uani 1 d
H1A H -0.2048 1.0404 0.3136 0.088 Uiso 1 calc
H1B H -0.1717 1.1494 0.3032 0.088 Uiso 1 calc
O5 O 0.0997(12) 0.9473(7) 0.3874(4) 0.090(3) Uani 1 d
S1 S 0.5232(3) 1.00063(17) 0.31196(9) 0.0349(6) Uani 1 d
S2 S 0.5333(3) 0.77770(18) 0.31123(9) 0.0398(6) Uani 1 d
Cl1 Cl 0.5809(5) 1.1035(2) 0.41637(12) 0.0769(11) Uani 1 d
Cl2 Cl 0.6017(5) 0.6723(2) 0.41518(12) 0.0742(11) Uani 1 d
K1 K 0.1556(3) 1.0485(2) 0.30722(11) 0.0621(8) Uani 1 d
Pd1 Pd 0.5 0.88933(8) 0.25 0.0328(4) Uani 1 d
O6 O 0 0.9057(8) 0.25 0.063(3) Uani 1 d
C61 C 0.089(2) 0.8465(13) 0.2262(8) 0.111(6) Uiso 1 d
H61A H 0.076 0.8594 0.1892 0.134 Uiso 1 calc
H61B H 0.1948 0.8584 0.2394 0.134 Uiso 1 calc
C62 C 0.058(3) 0.7562(12) 0.2339(14) 0.204(15) Uani 1 d
H62A H 0.1468 0.7234 0.2505 0.245 Uiso 1 calc
H62B H 0.0235 0.7254 0.2011 0.245 Uiso 1 calc

loop_
_atom_site_aniso_label
_atom_site_aniso_U_11
_atom_site_aniso_U_22
_atom_site_aniso_U_33
_atom_site_aniso_U_23
_atom_site_aniso_U_13
_atom_site_aniso_U_12
C1 0.029(5) 0.052(7) 0.037(5) -0.008(5) 0.010(4) -0.003(5)
C2 0.061(8) 0.046(7) 0.051(7) -0.009(6) 0.013(6) -0.003(6)
C3 0.072(8) 0.069(9) 0.038(6) -0.006(6) 0.001(6) 0.002(7)
C4 0.064(8) 0.064(8) 0.042(7) 0.007(6) 0.013(5) 0.008(7)
C5 0.048(7) 0.053(7) 0.035(6) 0.008(5) -0.002(5) 0.001(5)
C6 0.040(6) 0.052(7) 0.044(6) 0.005(5) 0.010(5) -0.008(5)
C51 0.079(9) 0.130(14) 0.148(14) 0.041(11) 0.056(9) 0.028(9)
C52 0.163(14) 0.185(19) 0.170(17) 0.089(13) 0.087(13) 0.021(15)
C53 0.148(13) 0.107(13) 0.111(12) 0.043(10) -0.044(11) -0.010(12)
C54 0.062(8) 0.161(16) 0.130(13) 0.011(11) 0.012(9) 0.019(9)
O1 0.065(5) 0.083(6) 0.082(6) -0.035(5) 0.049(5) -0.044(5)
O5 0.097(7) 0.085(7) 0.098(7) 0.034(6) 0.050(6) 0.014(6)
S1 0.0347(13) 0.0329(14) 0.0375(14) -0.0046(10) 0.0060(10) -0.0013(11)
S2 0.0506(16) 0.0350(14) 0.0330(14) 0.0019(11) 0.0026(11) -0.0010(12)
Cl1 0.124(3) 0.0477(18) 0.0572(19) -0.0201(16) 0.0040(19) 0.002(2)
Cl2 0.126(3) 0.0490(19) 0.0456(17) 0.0099(15) 0.0042(17) 0.0036(19)
K1 0.0522(16) 0.0653(18) 0.0686(18) 0.0081(14) 0.0075(13) 0.0001(13)
Pd1 0.0306(6) 0.0350(6) 0.0329(6) 0 0.0045(4) 0
O6 0.038(6) 0.056(8) 0.101(9) 0 0.025(6) 0
C62 0.18(2) 0.048(10) 0.42(4) -0.034(19) 0.18(3) -0.017(13)

loop_
_atom_type_symbol
_atom_type_description
_atom_type_scat_dispersion_real
_atom_type_scat_dispersion_imag
_atom_type_scat_source
C C 0.0033 0.0016 'International Tables Vol C Tables 4.2.6.8 and 6.1.1.4'
H H 0 0 'International Tables Vol C Tables 4.2.6.8 and 6.1.1.4'
O O 0.0106 0.006 'International Tables Vol C Tables 4.2.6.8 and 6.1.1.4'
S S 0.1246 0.1234 'International Tables Vol C Tables 4.2.6.8 and 6.1.1.4'
Cl Cl 0.1484 0.1585 'International Tables Vol C Tables 4.2.6.8 and 6.1.1.4'
K K 0.2009 0.2494 'International Tables Vol C Tables 4.2.6.8 and 6.1.1.4'
Pd Pd -0.9988 1.0072 'International Tables Vol C Tables 4.2.6.8 and 6.1.1.4'

loop_
_geom_angle_atom_site_label_1
_geom_angle_atom_site_label_2
_geom_angle_atom_site_label_3
_geom_angle
_geom_angle_site_symmetry_1
_geom_angle_site_symmetry_3
C2 C1 C6 119.7(10) . .
C2 C1 S1 120.0(9) . .
C6 C1 S1 120.3(7) . .
C3 C2 C1 122.5(11) . .
C3 C2 Cl1 117.8(9) . .
C1 C2 Cl1 119.6(9) . .
C2 C3 C4 118.0(11) . .
C2 C3 H3 121 . .
C4 C3 H3 121 . .
C5 C4 C3 120.7(11) . .
C5 C4 H4 119.7 . .
C3 C4 H4 119.7 . .
C4 C5 C6 123.1(11) . .
C4 C5 Cl2 118.8(9) . .
C6 C5 Cl2 118.1(8) . .
C5 C6 C1 116.0(10) . .
C5 C6 S2 121.9(9) . .
C1 C6 S2 122.1(8) . .
O5 C51 C52 102.4(14) . .
O5 C51 H51A 111.3 . .
C52 C51 H51A 111.3 . .
O5 C51 H51B 111.3 . .
C52 C51 H51B 111.3 . .
H51A C51 H51B 109.2 . .
C53 C52 C51 112.3(18) . .
C53 C52 H52A 109.1 . .
C51 C52 H52A 109.1 . .
C53 C52 H52B 109.1 . .
C51 C52 H52B 109.1 . .
H52A C52 H52B 107.9 . .
C52 C53 C54 105.2(16) . .
C52 C53 H53A 110.7 . .
C54 C53 H53A 110.7 . .
C52 C53 H53B 110.7 . .
C54 C53 H53B 110.7 . .
H53A C53 H53B 108.8 . .
O5 C54 C53 106.5(15) . .
O5 C54 H54A 110.4 . .
C53 C54 H54A 110.4 . .
O5 C54 H54B 110.4 . .
C53 C54 H54B 110.4 . .
H54A C54 H54B 108.6 . .
K1 O1 K1 88.9(2) 2 .
K1 O1 H1A 113.8 2 .
K1 O1 H1A 113.8 . .
K1 O1 H1B 113.8 2 .
K1 O1 H1B 113.8 . .
H1A O1 H1B 111.1 . .
C51 O5 C54 111.0(13) . .
C51 O5 K1 131.4(10) . .
C54 O5 K1 117.5(10) . .
C1 S1 Pd1 103.5(3) . .
C1 S1 K1 102.7(3) . .
Pd1 S1 K1 96.68(9) . .
C6 S2 Pd1 104.3(4) . .
C6 S2 K1 119.5(4) . 3_545
Pd1 S2 K1 131.47(11) . 3_545
C5 Cl2 K1 121.4(4) . 3_545
O5 K1 O1 154.1(3) . 2
O5 K1 O1 84.7(3) . .
O1 K1 O1 87.0(2) 2 .
O5 K1 O6 84.0(3) . .
O1 K1 O6 70.1(2) 2 .
O1 K1 O6 70.0(2) . .
O5 K1 S1 98.2(2) . .
O1 K1 S1 88.93(19) 2 .
O1 K1 S1 175.6(2) . .
O6 K1 S1 106.99(14) . .
O5 K1 Cl2 64.3(2) . 3_455
O1 K1 Cl2 136.6(2) 2 3_455
O1 K1 Cl2 75.77(19) . 3_455
O6 K1 Cl2 134.97(12) . 3_455
S1 K1 Cl2 108.43(11) . 3_455
O5 K1 S2 113.6(2) . 3_455
O1 K1 S2 83.16(19) 2 3_455
O1 K1 S2 60.78(19) . 3_455
O6 K1 S2 124.63(18) . 3_455
S1 K1 S2 120.40(10) . 3_455
Cl2 K1 S2 53.63(8) 3_455 3_455
O5 K1 K1 115.4(3) . 2
O1 K1 K1 45.7(2) 2 2
O1 K1 K1 45.46(18) . 2
O6 K1 K1 46.83(17) . 2
S1 K1 K1 130.14(12) . 2
Cl2 K1 K1 118.81(12) 3_455 2
S2 K1 K1 79.71(6) 3_455 2
S2 Pd1 S2 89.94(13) . 2_655
S2 Pd1 S1 89.74(9) . .
S2 Pd1 S1 177.59(9) 2_655 .
S2 Pd1 S1 177.59(9) . 2_655
S2 Pd1 S1 89.74(9) 2_655 2_655
S1 Pd1 S1 90.68(13) . 2_655
C61 O6 C61 103.5(18) . 2
C61 O6 K1 119.3(8) . 2
C61 O6 K1 114.5(9) 2 2
C61 O6 K1 114.5(9) . .
C61 O6 K1 119.3(8) 2 .
K1 O6 K1 86.3(3) 2 .
C62 C61 O6 112.4(17) . .
C62 C61 H61A 109.1 . .
O6 C61 H61A 109.1 . .
C62 C61 H61B 109.1 . .
O6 C61 H61B 109.1 . .
H61A C61 H61B 107.9 . .
C61 C62 C62 105.8(12) . 2
C61 C62 H62A 110.6 . .
C62 C62 H62A 110.6 2 .
C61 C62 H62B 110.6 . .
C62 C62 H62B 110.6 2 .
H62A C62 H62B 108.7 . .

loop_
_geom_bond_atom_site_label_1
_geom_bond_atom_site_label_2
_geom_bond_distance
_geom_bond_site_symmetry_2
C1 C2 1.377(14) .
C1 C6 1.424(15) .
C1 S1 1.757(10) .
C2 C3 1.375(16) .
C2 Cl1 1.759(12) .
C3 C4 1.387(17) .
C3 H3 0.95 .
C4 C5 1.348(15) .
C4 H4 0.95 .
C5 C6 1.404(14) .
C5 Cl2 1.754(12) .
C6 S2 1.712(11) .
C51 O5 1.397(17) .
C51 C52 1.46(3) .
C51 H51A 0.99 .
C51 H51B 0.99 .
C52 C53 1.36(3) .
C52 H52A 0.99 .
C52 H52B 0.99 .
C53 C54 1.44(3) .
C53 H53A 0.99 .
C53 H53B 0.99 .
C54 O5 1.426(19) .
C54 H54A 0.99 .
C54 H54B 0.99 .
O1 K1 2.759(8) 2
O1 K1 2.768(9) .
O1 H1A 0.99 .
O1 H1B 0.99 .
O5 K1 2.679(9) .
S1 Pd1 2.287(2) .
S1 K1 3.390(4) .
S2 Pd1 2.279(3) .
S2 K1 3.497(4) 3_545
Cl2 K1 3.457(4) 3_545
K1 O1 2.759(8) 2
K1 O6 2.828(9) .
K1 Cl2 3.457(4) 3_455
K1 S2 3.497(4) 3_455
K1 K1 3.870(6) 2
Pd1 S2 2.279(3) 2_655
Pd1 S1 2.287(2) 2_655
O6 C61 1.384(19) .
O6 C61 1.384(19) 2
O6 K1 2.828(9) 2
C61 C62 1.36(2) .
C61 H61A 0.99 .
C61 H61B 0.99 .
C62 C62 1.43(4) 2
C62 H62A 0.99 .
C62 H62B 0.99 .
